data_4073287
loop_
_publ_author_name
'Albertin, Gabriele'
'Antoniutti, Stefano'
'Castro, Jes\'us'
'Garc\'ia-Font\'an, Soledad'
'Zanardo, Gianluigi'

_publ_section_title
;
 Preparation and Reactivity of Stannyl Complexes of Manganese and Rhenium
;
_journal_issue 11
_journal_name_full Organometallics
_journal_page_first 2918
_journal_paper_doi 10.1021/om070220m
_journal_volume 26
_journal_year 2007
_chemical_formula_sum 'C23 H54 O11 P3 Re Sn'
_chemical_formula_weight 904.46
_chemical_name_systematic
; 
 ? 
;
_space_group_IT_number 14
_symmetry_cell_setting monoclinic
_symmetry_space_group_name_Hall '-P 2ybc'
_symmetry_space_group_name_H-M 'P 1 21/c 1'
_atom_sites_solution_hydrogens geom
_atom_sites_solution_primary direct
_atom_sites_solution_secondary difmap
_audit_creation_method SHELXL-97
_cell_angle_alpha 90.00
_cell_angle_beta 122.795(5)
_cell_angle_gamma 90.00
_cell_formula_units_Z 8
_cell_length_a 28.120(2)
_cell_length_b 10.7089(9)
_cell_length_c 30.4873(17)
_cell_measurement_temperature 293(2)
_cell_volume 7717.5(10)
_computing_cell_refinement 'Bruker SMART'
_computing_data_collection 'Bruker SMART'
_computing_data_reduction 'Bruker SHELXTL'
_computing_structure_refinement 'SHELXL-97 (Sheldrick, 1997)'
_computing_structure_solution 'SHELXS-97 (Sheldrick, 1990)'
_diffrn_ambient_temperature 293(2)
_diffrn_measured_fraction_theta_full 0.945
_diffrn_measured_fraction_theta_max 0.894
_diffrn_measurement_device_type 'CCD area detector'
_diffrn_measurement_method 'phi and omega scans'
_diffrn_radiation_monochromator graphite
_diffrn_radiation_source 'fine-focus sealed tube'
_diffrn_radiation_type MoK\a
_diffrn_radiation_wavelength 0.71073
_diffrn_reflns_av_R_equivalents 0.1108
_diffrn_reflns_av_sigmaI/netI 0.3066
_diffrn_reflns_limit_h_max 37
_diffrn_reflns_limit_h_min -18
_diffrn_reflns_limit_k_max 13
_diffrn_reflns_limit_k_min -13
_diffrn_reflns_limit_l_max 24
_diffrn_reflns_limit_l_min -40
_diffrn_reflns_number 38607
_diffrn_reflns_theta_full 25.00
_diffrn_reflns_theta_max 28.04
_diffrn_reflns_theta_min 1.59
_exptl_absorpt_coefficient_mu 3.949
_exptl_absorpt_correction_T_max 1.00000
_exptl_absorpt_correction_T_min 0.60507
_exptl_absorpt_correction_type multi-scan
_exptl_crystal_colour colourless
_exptl_crystal_density_diffrn 1.557
_exptl_crystal_density_method 'not measured'
_exptl_crystal_description prism
_exptl_crystal_F_000 3600
_exptl_crystal_size_max 0.27
_exptl_crystal_size_mid 0.26
_exptl_crystal_size_min 0.13
_refine_diff_density_max 2.378
_refine_diff_density_min -0.602
_refine_diff_density_rms 0.115
_refine_ls_extinction_method none
_refine_ls_goodness_of_fit_ref 0.750
_refine_ls_hydrogen_treatment mixed
_refine_ls_matrix_type full
_refine_ls_number_parameters 728
_refine_ls_number_reflns 16720
_refine_ls_number_restraints 0
_refine_ls_restrained_S_all 0.750
_refine_ls_R_factor_all 0.2602
_refine_ls_R_factor_gt 0.0560
_refine_ls_shift/su_max 0.001
_refine_ls_shift/su_mean 0.000
_refine_ls_structure_factor_coef Fsqd
_refine_ls_weighting_details 'calc w=1/[\s^2^(Fo^2^)+(0.0269P)^2^+0.0000P] where P=(Fo^2^+2Fc^2^)/3'
_refine_ls_weighting_scheme calc
_refine_ls_wR_factor_gt 0.0862
_refine_ls_wR_factor_ref 0.1198
_reflns_number_gt 4852
_reflns_number_total 16720
_reflns_threshold_expression >2sigma(I)
_cod_data_source_file om070220m-file002.cif
_cod_data_source_block compound_9b
_cod_depositor_comments
;
The following automatic conversions were performed:

'_symmetry_cell_setting' value 'Monoclinic' changed to 'monoclinic'
according to /home/saulius/struct/CIF-dictionaries/cif_core.dic
dictionary named 'cif_core.dic' version 2.4.1 from 2010-06-29.

Automatic conversion script
Id: cif_fix_values 1715 2011-07-08 13:25:40Z adriana 
;
_cod_original_sg_symbol_H-M 'P2(1)/c  '
_cod_database_code 4073287

loop_
_symmetry_equiv_pos_as_xyz
'x, y, z'
'-x, y+1/2, -z+1/2'
'-x, -y, -z'
'x, -y-1/2, z-1/2'

loop_
_atom_site_label
_atom_site_type_symbol
_atom_site_fract_x
_atom_site_fract_y
_atom_site_fract_z
_atom_site_U_iso_or_equiv
_atom_site_adp_type
_atom_site_occupancy
_atom_site_symmetry_multiplicity
_atom_site_calc_flag
_atom_site_refinement_flags
Re1 Re -0.09450(2) -0.32484(5) -0.134681(19) 0.06022(18) Uani 1 1 d .
Sn1 Sn -0.14258(4) -0.36740(9) -0.24099(3) 0.0852(3) Uani 1 1 d .
P11 P -0.09102(17) -0.1134(4) -0.14462(15) 0.0809(12) Uani 1 1 d .
P12 P -0.00700(17) -0.3513(4) -0.12549(16) 0.0810(11) Uani 1 1 d .
P13 P -0.18892(16) -0.3115(4) -0.15774(15) 0.0797(11) Uani 1 1 d .
O2 O -0.0430(4) -0.2864(9) -0.0178(4) 0.106(4) Uani 1 1 d .
O1 O -0.0993(5) -0.6083(10) -0.1258(5) 0.136(5) Uani 1 1 d .
O11 O -0.1233(4) -0.0313(8) -0.1256(4) 0.112(3) Uani 1 1 d .
O12 O -0.1179(5) -0.0641(10) -0.2054(5) 0.137(5) Uani 1 1 d .
O13 O -0.0333(5) -0.0354(9) -0.1201(4) 0.097(3) Uani 1 1 d .
O14 O 0.0075(4) -0.2531(7) -0.1553(3) 0.086(3) Uani 1 1 d .
O15 O 0.0501(4) -0.3450(11) -0.0709(4) 0.141(5) Uani 1 1 d .
O16 O -0.0035(6) -0.4833(13) -0.1486(7) 0.168(6) Uani 1 1 d .
O17 O -0.2031(4) -0.3099(10) -0.1124(4) 0.117(4) Uani 1 1 d .
O18 O -0.2222(4) -0.1962(10) -0.1930(4) 0.108(3) Uani 1 1 d .
O19 O -0.2289(4) -0.4253(11) -0.1915(4) 0.129(4) Uani 1 1 d .
C1 C -0.0983(6) -0.492(2) -0.1295(6) 0.112(7) Uani 1 1 d .
C2 C -0.0629(6) -0.3006(12) -0.0621(5) 0.077(4) Uani 1 1 d .
C3 C -0.2231(6) -0.2788(15) -0.2990(5) 0.158(7) Uani 1 1 d .
H3A H -0.2176 -0.1904 -0.2993 0.237 Uiso 1 1 calc R
H3B H -0.2506 -0.2947 -0.2902 0.237 Uiso 1 1 calc R
H3C H -0.2363 -0.3127 -0.3329 0.237 Uiso 1 1 calc R
C4 C -0.0940(6) -0.3227(13) -0.2756(5) 0.114(5) Uani 1 1 d .
H4A H -0.1158 -0.3434 -0.3120 0.172 Uiso 1 1 calc R
H4B H -0.0595 -0.3699 -0.2584 0.172 Uiso 1 1 calc R
H4C H -0.0854 -0.2351 -0.2715 0.172 Uiso 1 1 calc R
C5 C -0.1616(6) -0.5663(11) -0.2634(5) 0.110(5) Uani 1 1 d .
H5A H -0.1883 -0.5724 -0.3004 0.166 Uiso 1 1 calc R
H5B H -0.1773 -0.6037 -0.2454 0.166 Uiso 1 1 calc R
H5C H -0.1274 -0.6091 -0.2542 0.166 Uiso 1 1 calc R
C11 C -0.1311(9) 0.0992(14) -0.1277(8) 0.183(9) Uani 1 1 d .
H11A H -0.1502 0.1268 -0.1637 0.219 Uiso 1 1 calc R
H11B H -0.0945 0.1400 -0.1083 0.219 Uiso 1 1 calc R
C12 C -0.1634(10) 0.1347(15) -0.1069(10) 0.260(15) Uani 1 1 d .
H12A H -0.1959 0.1813 -0.1326 0.390 Uiso 1 1 calc R
H12B H -0.1407 0.1856 -0.0765 0.390 Uiso 1 1 calc R
H12C H -0.1755 0.0614 -0.0975 0.390 Uiso 1 1 calc R
C13 C -0.1037(10) 0.024(3) -0.2213(8) 0.233(14) Uani 1 1 d .
H13A H -0.0637 0.0135 -0.2075 0.280 Uiso 1 1 calc R
H13B H -0.1068 0.0986 -0.2048 0.280 Uiso 1 1 calc R
C14 C -0.1293(10) 0.0529(18) -0.2739(8) 0.214(10) Uani 1 1 d .
H14A H -0.1344 -0.0222 -0.2931 0.321 Uiso 1 1 calc R
H14B H -0.1058 0.1099 -0.2783 0.321 Uiso 1 1 calc R
H14C H -0.1655 0.0908 -0.2866 0.321 Uiso 1 1 calc R
C15 C 0.0040(8) -0.0315(17) -0.0683(8) 0.155(7) Uani 1 1 d .
H15A H 0.0122 -0.1170 -0.0559 0.186 Uiso 1 1 calc R
H15B H -0.0147 0.0074 -0.0529 0.186 Uiso 1 1 calc R
C16 C 0.0579(8) 0.0319(18) -0.0476(7) 0.187(9) Uani 1 1 d .
H16A H 0.0743 0.0066 -0.0668 0.281 Uiso 1 1 calc R
H16B H 0.0831 0.0104 -0.0115 0.281 Uiso 1 1 calc R
H16C H 0.0520 0.1206 -0.0508 0.281 Uiso 1 1 calc R
C17 C 0.0591(7) -0.2364(16) -0.1509(7) 0.148(8) Uani 1 1 d .
H17A H 0.0883 -0.2257 -0.1143 0.178 Uiso 1 1 calc R
H17B H 0.0678 -0.3119 -0.1628 0.178 Uiso 1 1 calc R
C18 C 0.0611(7) -0.1397(18) -0.1775(7) 0.173(8) Uani 1 1 d .
H18A H 0.0296 -0.1437 -0.2130 0.259 Uiso 1 1 calc R
H18B H 0.0958 -0.1426 -0.1765 0.259 Uiso 1 1 calc R
H18C H 0.0594 -0.0632 -0.1619 0.259 Uiso 1 1 calc R
C19 C 0.0602(8) -0.420(2) -0.0295(9) 0.201(11) Uani 1 1 d .
H19A H 0.0351 -0.3951 -0.0184 0.241 Uiso 1 1 calc R
H19B H 0.0514 -0.5061 -0.0413 0.241 Uiso 1 1 calc R
C110 C 0.1141(8) -0.4137(19) 0.0115(7) 0.189(9) Uani 1 1 d .
H11C H 0.1230 -0.4875 0.0325 0.283 Uiso 1 1 calc R
H11D H 0.1186 -0.3415 0.0321 0.283 Uiso 1 1 calc R
H11E H 0.1390 -0.4076 -0.0007 0.283 Uiso 1 1 calc R
C111 C 0.0223(13) -0.559(2) -0.1551(11) 0.292(19) Uani 1 1 d .
H11F H 0.0612 -0.5326 -0.1321 0.350 Uiso 1 1 calc R
H11G H 0.0131 -0.5417 -0.1901 0.350 Uiso 1 1 calc R
C112 C 0.0262(9) -0.6849(17) -0.1523(9) 0.215(11) Uani 1 1 d .
H11H H 0.0572 -0.7092 -0.1184 0.323 Uiso 1 1 calc R
H11I H 0.0326 -0.7155 -0.1783 0.323 Uiso 1 1 calc R
H11J H -0.0083 -0.7195 -0.1583 0.323 Uiso 1 1 calc R
C113 C -0.2804(7) -0.1693(17) -0.2133(7) 0.141(6) Uani 1 1 d .
H11K H -0.2871 -0.1728 -0.1853 0.169 Uiso 1 1 calc R
H11L H -0.3040 -0.2321 -0.2390 0.169 Uiso 1 1 calc R
C114 C -0.2960(7) -0.047(2) -0.2375(8) 0.239(13) Uani 1 1 d .
H11M H -0.2663 0.0116 -0.2162 0.359 Uiso 1 1 calc R
H11N H -0.3304 -0.0199 -0.2407 0.359 Uiso 1 1 calc R
H11O H -0.3017 -0.0509 -0.2714 0.359 Uiso 1 1 calc R
C115 C -0.1877(7) -0.2186(16) -0.0792(8) 0.148(8) Uani 1 1 d .
H11P H -0.2109 -0.1456 -0.0964 0.178 Uiso 1 1 calc R
H11Q H -0.1486 -0.1967 -0.0653 0.178 Uiso 1 1 calc R
C116 C -0.1942(8) -0.2580(16) -0.0365(6) 0.166(9) Uani 1 1 d .
H11R H -0.2270 -0.3104 -0.0502 0.249 Uiso 1 1 calc R
H11S H -0.1987 -0.1857 -0.0204 0.249 Uiso 1 1 calc R
H11T H -0.1613 -0.3036 -0.0110 0.249 Uiso 1 1 calc R
C117 C -0.2593(12) -0.506(2) -0.1887(10) 0.262(16) Uani 1 1 d .
H11U H -0.2341 -0.5446 -0.1549 0.315 Uiso 1 1 calc R
H11V H -0.2857 -0.4575 -0.1847 0.315 Uiso 1 1 calc R
C118 C -0.2878(9) -0.5937(16) -0.2159(8) 0.193(10) Uani 1 1 d .
H11W H -0.3267 -0.5684 -0.2372 0.290 Uiso 1 1 calc R
H11$ H -0.2844 -0.6623 -0.1941 0.290 Uiso 1 1 calc R
H11 H -0.2748 -0.6191 -0.2379 0.290 Uiso 1 1 calc R
Re2 Re -0.40382(2) -0.68553(5) -0.539034(19) 0.06098(18) Uani 1 1 d .
Sn2 Sn -0.35367(4) -0.64452(9) -0.59567(3) 0.0833(3) Uani 1 1 d .
P21 P -0.40813(16) -0.9009(4) -0.55239(14) 0.0700(11) Uani 1 1 d .
P22 P -0.48933(15) -0.6538(4) -0.61891(13) 0.0740(11) Uani 1 1 d .
P23 P -0.31048(17) -0.7023(4) -0.46674(13) 0.0780(11) Uani 1 1 d .
O6 O -0.4581(4) -0.7185(10) -0.4757(4) 0.116(4) Uani 1 1 d .
O7 O -0.3985(6) -0.4052(11) -0.5259(5) 0.151(5) Uani 1 1 d .
O21 O -0.3787(4) -0.9786(7) -0.4999(3) 0.098(3) Uani 1 1 d .
O22 O -0.4671(4) -0.9735(9) -0.5873(4) 0.101(3) Uani 1 1 d .
O23 O -0.3793(5) -0.9480(10) -0.5829(4) 0.133(5) Uani 1 1 d .
O24 O -0.5476(4) -0.6550(10) -0.6232(4) 0.119(3) Uani 1 1 d .
O25 O -0.4902(5) -0.5209(10) -0.6424(4) 0.127(4) Uani 1 1 d .
O26 O -0.5055(4) -0.7520(7) -0.6633(3) 0.090(3) Uani 1 1 d .
O27 O -0.2769(4) -0.8192(10) -0.4681(3) 0.099(3) Uani 1 1 d .
O28 O -0.2969(4) -0.7030(10) -0.4082(3) 0.105(3) Uani 1 1 d .
O29 O -0.2692(4) -0.5903(11) -0.4593(4) 0.125(4) Uani 1 1 d .
C6 C -0.4375(5) -0.7060(12) -0.4992(5) 0.076(4) Uani 1 1 d .
C7 C -0.3985(7) -0.522(2) -0.5295(7) 0.139(9) Uani 1 1 d .
C8 C -0.3993(6) -0.6959(14) -0.6788(5) 0.134(6) Uani 1 1 d .
H8A H -0.3789 -0.6652 -0.6936 0.201 Uiso 1 1 calc R
H8B H -0.4364 -0.6597 -0.6968 0.201 Uiso 1 1 calc R
H8C H -0.4023 -0.7851 -0.6821 0.201 Uiso 1 1 calc R
C9 C -0.3359(6) -0.4446(11) -0.6005(5) 0.123(6) Uani 1 1 d .
H9A H -0.3324 -0.4000 -0.5715 0.185 Uiso 1 1 calc R
H9B H -0.3664 -0.4097 -0.6325 0.185 Uiso 1 1 calc R
H9C H -0.3013 -0.4375 -0.5994 0.185 Uiso 1 1 calc R
C10 C -0.2723(6) -0.7291(15) -0.5714(5) 0.151(8) Uani 1 1 d .
H10A H -0.2634 -0.7119 -0.5971 0.227 Uiso 1 1 calc R
H10B H -0.2744 -0.8177 -0.5681 0.227 Uiso 1 1 calc R
H10C H -0.2434 -0.6948 -0.5384 0.227 Uiso 1 1 calc R
C21 C -0.3710(8) -1.1098(13) -0.4921(7) 0.154(8) Uani 1 1 d .
H21A H -0.4077 -1.1502 -0.5123 0.185 Uiso 1 1 calc R
H21B H -0.3483 -1.1389 -0.5051 0.185 Uiso 1 1 calc R
C22 C -0.3452(9) -1.1458(14) -0.4405(6) 0.195(10) Uani 1 1 d .
H22A H -0.3077 -1.1116 -0.4205 0.292 Uiso 1 1 calc R
H22B H -0.3432 -1.2352 -0.4382 0.292 Uiso 1 1 calc R
H22C H -0.3669 -1.1155 -0.4268 0.292 Uiso 1 1 calc R
C23 C -0.5072(8) -0.9726(16) -0.5756(7) 0.140(7) Uani 1 1 d .
H23A H -0.5180 -0.8866 -0.5756 0.168 Uiso 1 1 calc R
H23B H -0.4903 -1.0043 -0.5404 0.168 Uiso 1 1 calc R
C24 C -0.5578(8) -1.0430(19) -0.6093(8) 0.194(10) Uani 1 1 d .
H24A H -0.5646 -1.0458 -0.6437 0.291 Uiso 1 1 calc R
H24B H -0.5892 -1.0039 -0.6106 0.291 Uiso 1 1 calc R
H24C H -0.5533 -1.1265 -0.5961 0.291 Uiso 1 1 calc R
C25 C -0.3907(10) -1.045(2) -0.6118(10) 0.207(11) Uani 1 1 d .
H25A H -0.4307 -1.0408 -0.6387 0.249 Uiso 1 1 calc R
H25B H -0.3857 -1.1169 -0.5903 0.249 Uiso 1 1 calc R
C26 C -0.3631(10) -1.0714(17) -0.6364(9) 0.219(12) Uani 1 1 d .
H26A H -0.3485 -0.9956 -0.6414 0.329 Uiso 1 1 calc R
H26B H -0.3891 -1.1091 -0.6696 0.329 Uiso 1 1 calc R
H26C H -0.3325 -1.1280 -0.6153 0.329 Uiso 1 1 calc R
C27 C -0.5594(7) -0.5753(18) -0.5912(7) 0.164(8) Uani 1 1 d .
H27A H -0.5422 -0.6112 -0.5566 0.197 Uiso 1 1 calc R
H27B H -0.5428 -0.4935 -0.5876 0.197 Uiso 1 1 calc R
C28 C -0.6175(7) -0.5630(17) -0.6137(7) 0.170(8) Uani 1 1 d .
H28A H -0.6360 -0.5553 -0.6509 0.256 Uiso 1 1 calc R
H28B H -0.6248 -0.4898 -0.6001 0.256 Uiso 1 1 calc R
H28C H -0.6315 -0.6353 -0.6057 0.256 Uiso 1 1 calc R
C29 C -0.5297(10) -0.452(2) -0.6853(8) 0.192(9) Uani 1 1 d .
H29A H -0.5672 -0.4781 -0.6951 0.230 Uiso 1 1 calc R
H29B H -0.5257 -0.4710 -0.7143 0.230 Uiso 1 1 calc R
C210 C -0.5250(9) -0.3188(16) -0.6771(7) 0.208(11) Uani 1 1 d .
H21C H -0.5621 -0.2831 -0.6932 0.312 Uiso 1 1 calc R
H21D H -0.5059 -0.2831 -0.6924 0.312 Uiso 1 1 calc R
H21E H -0.5039 -0.3015 -0.6404 0.312 Uiso 1 1 calc R
C211 C -0.5563(7) -0.7664(15) -0.7132(6) 0.134(7) Uani 1 1 d .
H21F H -0.5877 -0.7761 -0.7086 0.161 Uiso 1 1 calc R
H21G H -0.5629 -0.6911 -0.7334 0.161 Uiso 1 1 calc R
C212 C -0.5552(7) -0.869(2) -0.7410(6) 0.197(10) Uani 1 1 d .
H21H H -0.5318 -0.8497 -0.7542 0.295 Uiso 1 1 calc R
H21I H -0.5929 -0.8870 -0.7696 0.295 Uiso 1 1 calc R
H21J H -0.5400 -0.9400 -0.7184 0.295 Uiso 1 1 calc R
C213 C -0.2192(8) -0.8436(17) -0.4336(7) 0.139(6) Uani 1 1 d .
H21K H -0.2084 -0.8227 -0.3984 0.166 Uiso 1 1 calc R
H21L H -0.1974 -0.7911 -0.4424 0.166 Uiso 1 1 calc R
C214 C -0.2058(7) -0.9727(19) -0.4353(7) 0.187(9) Uani 1 1 d .
H21M H -0.1924 -1.0110 -0.4021 0.281 Uiso 1 1 calc R
H21N H -0.1770 -0.9777 -0.4430 0.281 Uiso 1 1 calc R
H21O H -0.2391 -1.0154 -0.4619 0.281 Uiso 1 1 calc R
C215 C -0.3137(8) -0.7840(16) -0.3871(7) 0.160(8) Uani 1 1 d .
H21P H -0.3033 -0.8657 -0.3930 0.192 Uiso 1 1 calc R
H21Q H -0.3547 -0.7811 -0.4076 0.192 Uiso 1 1 calc R
C216 C -0.2978(8) -0.7819(18) -0.3369(6) 0.215(12) Uani 1 1 d .
H21R H -0.2683 -0.7213 -0.3183 0.323 Uiso 1 1 calc R
H21S H -0.2841 -0.8629 -0.3217 0.323 Uiso 1 1 calc R
H21T H -0.3297 -0.7601 -0.3348 0.323 Uiso 1 1 calc R
C217 C -0.2437(9) -0.5024(18) -0.4260(7) 0.206(11) Uani 1 1 d .
H21U H -0.2173 -0.5427 -0.3930 0.247 Uiso 1 1 calc R
H21V H -0.2719 -0.4622 -0.4219 0.247 Uiso 1 1 calc R
C218 C -0.2149(8) -0.4104(17) -0.4314(7) 0.191(10) Uani 1 1 d .
H21W H -0.1884 -0.4456 -0.4386 0.287 Uiso 1 1 calc R
H21$ H -0.1948 -0.3627 -0.3997 0.287 Uiso 1 1 calc R
H21 H -0.2408 -0.3569 -0.4597 0.287 Uiso 1 1 calc R

loop_
_atom_site_aniso_label
_atom_site_aniso_U_11
_atom_site_aniso_U_22
_atom_site_aniso_U_33
_atom_site_aniso_U_23
_atom_site_aniso_U_13
_atom_site_aniso_U_12
Re1 0.0581(4) 0.0587(4) 0.0671(4) -0.0018(3) 0.0360(3) -0.0059(3)
Sn1 0.0716(8) 0.1084(9) 0.0754(7) -0.0224(6) 0.0397(6) -0.0199(6)
P11 0.057(3) 0.114(3) 0.074(3) -0.023(3) 0.037(2) 0.008(3)
P12 0.069(3) 0.080(3) 0.099(3) 0.014(2) 0.049(3) 0.005(2)
P13 0.065(3) 0.098(3) 0.087(3) 0.003(3) 0.048(3) -0.004(3)
O2 0.122(10) 0.119(8) 0.069(6) -0.002(6) 0.046(7) 0.001(7)
O1 0.158(13) 0.092(8) 0.186(12) 0.005(9) 0.112(10) -0.002(9)
O11 0.112(9) 0.063(7) 0.160(9) 0.006(6) 0.074(8) 0.003(6)
O12 0.142(12) 0.122(10) 0.176(13) 0.091(8) 0.104(10) 0.034(8)
O13 0.081(9) 0.113(8) 0.076(7) -0.015(6) 0.028(7) -0.002(7)
O14 0.067(8) 0.104(7) 0.097(7) 0.024(5) 0.050(7) -0.001(5)
O15 0.052(8) 0.227(13) 0.118(9) 0.090(9) 0.028(7) 0.013(8)
O16 0.175(14) 0.108(12) 0.294(18) 0.046(12) 0.175(14) 0.038(10)
O17 0.121(10) 0.124(9) 0.149(9) -0.018(8) 0.102(8) -0.017(8)
O18 0.070(8) 0.148(9) 0.127(8) 0.012(8) 0.067(7) 0.000(8)
O19 0.086(9) 0.157(11) 0.148(9) -0.048(8) 0.066(8) -0.063(8)
C1 0.036(10) 0.22(2) 0.079(11) -0.032(14) 0.032(9) 0.010(14)
C2 0.080(12) 0.082(10) 0.074(9) -0.014(9) 0.046(10) -0.019(8)
C3 0.062(13) 0.26(2) 0.075(10) 0.017(12) -0.012(9) 0.032(13)
C4 0.132(15) 0.139(13) 0.108(11) -0.012(10) 0.089(11) -0.018(11)
C5 0.107(14) 0.117(12) 0.107(11) -0.061(9) 0.057(11) -0.053(10)
C11 0.30(3) 0.048(11) 0.30(3) 0.010(13) 0.23(2) 0.045(14)
C12 0.40(4) 0.092(16) 0.53(4) -0.013(19) 0.41(4) 0.025(18)
C13 0.20(3) 0.31(4) 0.096(17) -0.01(2) 0.02(2) -0.05(3)
C14 0.27(3) 0.18(2) 0.24(3) 0.06(2) 0.17(3) 0.009(19)
C15 0.13(2) 0.160(18) 0.163(19) -0.016(16) 0.072(18) -0.058(15)
C16 0.16(2) 0.21(2) 0.148(17) -0.036(15) 0.061(17) -0.085(18)
C17 0.103(17) 0.18(2) 0.20(2) 0.082(15) 0.108(16) 0.032(13)
C18 0.115(17) 0.23(2) 0.20(2) 0.069(17) 0.100(16) 0.007(15)
C19 0.075(17) 0.29(3) 0.20(2) 0.15(2) 0.049(17) 0.066(19)
C110 0.15(2) 0.22(2) 0.159(19) 0.073(17) 0.059(17) -0.023(19)
C111 0.37(5) 0.16(3) 0.28(3) -0.03(3) 0.13(3) 0.06(3)
C112 0.27(3) 0.092(15) 0.35(3) -0.010(19) 0.21(3) 0.058(18)
C113 0.106(17) 0.163(18) 0.182(18) 0.031(15) 0.095(16) 0.027(15)
C114 0.088(17) 0.24(3) 0.35(3) 0.17(2) 0.086(19) 0.084(17)
C115 0.112(17) 0.135(18) 0.21(2) -0.061(16) 0.098(17) -0.028(13)
C116 0.17(2) 0.23(2) 0.134(16) 0.002(14) 0.108(16) 0.007(15)
C117 0.33(4) 0.20(3) 0.33(3) -0.15(2) 0.23(3) -0.20(3)
C118 0.22(3) 0.128(17) 0.28(3) -0.081(17) 0.17(2) -0.108(16)
Re2 0.0576(4) 0.0584(4) 0.0603(3) -0.0042(3) 0.0276(3) -0.0064(3)
Sn2 0.0683(8) 0.1052(9) 0.0744(6) 0.0062(5) 0.0374(6) -0.0155(6)
P21 0.045(3) 0.093(3) 0.062(2) 0.015(2) 0.023(2) 0.002(2)
P22 0.056(3) 0.083(3) 0.070(2) 0.002(2) 0.025(2) 0.007(2)
P23 0.067(3) 0.088(3) 0.066(3) -0.005(2) 0.029(2) -0.013(3)
O6 0.102(9) 0.173(11) 0.100(8) 0.008(7) 0.073(7) 0.011(7)
O7 0.155(13) 0.119(10) 0.143(10) 0.025(9) 0.057(9) 0.011(10)
O21 0.107(9) 0.047(6) 0.124(8) 0.009(5) 0.052(7) 0.007(5)
O22 0.070(9) 0.118(8) 0.108(8) -0.014(6) 0.044(7) -0.015(7)
O23 0.128(11) 0.113(9) 0.139(10) -0.067(7) 0.060(9) 0.011(7)
O24 0.072(8) 0.149(10) 0.122(8) -0.042(7) 0.043(7) -0.001(7)
O25 0.110(10) 0.119(10) 0.088(8) 0.010(7) 0.011(7) 0.028(7)
O26 0.073(8) 0.110(7) 0.070(6) -0.033(5) 0.028(6) -0.009(5)
O27 0.057(7) 0.127(8) 0.076(6) 0.003(6) 0.011(6) 0.007(7)
O28 0.088(8) 0.151(9) 0.059(6) 0.005(6) 0.028(6) -0.028(7)
O29 0.094(9) 0.151(10) 0.095(7) -0.046(7) 0.028(7) -0.068(8)
C6 0.050(10) 0.079(10) 0.072(10) -0.006(8) 0.016(8) 0.007(8)
C7 0.042(12) 0.26(3) 0.107(14) 0.112(19) 0.033(11) 0.060(16)
C8 0.115(15) 0.197(17) 0.082(10) -0.012(11) 0.048(11) -0.005(13)
C9 0.143(16) 0.111(12) 0.106(11) 0.011(9) 0.061(11) -0.064(11)
C10 0.064(12) 0.29(2) 0.106(12) 0.062(13) 0.050(11) 0.043(13)
C21 0.24(2) 0.045(11) 0.153(16) 0.019(11) 0.088(17) 0.012(12)
C22 0.31(3) 0.099(15) 0.137(16) 0.061(12) 0.098(19) 0.037(15)
C23 0.15(2) 0.122(15) 0.152(18) -0.028(12) 0.087(18) -0.004(15)
C24 0.13(2) 0.23(2) 0.23(2) -0.072(18) 0.109(19) -0.101(18)
C25 0.20(3) 0.24(3) 0.28(3) 0.02(2) 0.20(3) -0.01(2)
C26 0.30(3) 0.151(19) 0.36(3) -0.046(18) 0.27(3) -0.024(18)
C27 0.084(16) 0.23(2) 0.144(16) -0.057(15) 0.039(15) 0.032(15)
C28 0.082(16) 0.20(2) 0.24(2) -0.020(16) 0.093(18) 0.001(15)
C29 0.20(3) 0.20(3) 0.18(2) -0.01(2) 0.10(2) 0.01(2)
C210 0.29(3) 0.085(14) 0.181(19) 0.030(15) 0.086(19) 0.042(18)
C211 0.072(14) 0.176(18) 0.081(12) -0.046(11) -0.007(11) -0.023(11)
C212 0.092(16) 0.35(3) 0.123(15) -0.125(18) 0.040(13) -0.033(17)
C213 0.101(17) 0.143(18) 0.130(15) -0.004(14) 0.035(14) 0.006(15)
C214 0.104(18) 0.21(2) 0.19(2) 0.023(18) 0.037(15) 0.066(17)
C215 0.22(2) 0.171(19) 0.137(18) 0.025(15) 0.123(19) -0.029(16)
C216 0.24(3) 0.30(3) 0.076(12) -0.017(15) 0.068(16) -0.14(2)
C217 0.25(3) 0.18(2) 0.151(18) -0.048(15) 0.083(19) -0.16(2)
C218 0.20(2) 0.19(2) 0.176(18) -0.037(15) 0.095(17) -0.136(17)

loop_
_atom_type_symbol
_atom_type_description
_atom_type_scat_dispersion_real
_atom_type_scat_dispersion_imag
_atom_type_scat_source
C C 0.0033 0.0016 'International Tables Vol C Tables 4.2.6.8 and 6.1.1.4'
H H 0.0000 0.0000 'International Tables Vol C Tables 4.2.6.8 and 6.1.1.4'
O O 0.0106 0.0060 'International Tables Vol C Tables 4.2.6.8 and 6.1.1.4'
P P 0.1023 0.0942 'International Tables Vol C Tables 4.2.6.8 and 6.1.1.4'
Re Re -1.0185 7.2310 'International Tables Vol C Tables 4.2.6.8 and 6.1.1.4'
Sn Sn -0.6537 1.4246 'International Tables Vol C Tables 4.2.6.8 and 6.1.1.4'

loop_
_geom_angle_atom_site_label_1
_geom_angle_atom_site_label_2
_geom_angle_atom_site_label_3
_geom_angle
C1 Re1 C2 92.6(6)
C1 Re1 P11 177.8(4)
C2 Re1 P11 89.6(4)
C1 Re1 P12 88.8(4)
C2 Re1 P12 94.5(4)
P11 Re1 P12 91.03(14)
C1 Re1 P13 88.6(4)
C2 Re1 P13 94.6(4)
P11 Re1 P13 91.29(15)
P12 Re1 P13 170.62(14)
C1 Re1 Sn1 85.7(4)
C2 Re1 Sn1 178.1(4)
P11 Re1 Sn1 92.08(10)
P12 Re1 Sn1 86.32(10)
P13 Re1 Sn1 84.51(10)
C4 Sn1 C3 99.1(6)
C4 Sn1 C5 99.8(5)
C3 Sn1 C5 101.3(5)
C4 Sn1 Re1 119.2(3)
C3 Sn1 Re1 120.3(4)
C5 Sn1 Re1 113.6(3)
O11 P11 O13 100.1(5)
O11 P11 O12 103.1(6)
O13 P11 O12 95.1(6)
O11 P11 Re1 115.3(4)
O13 P11 Re1 123.9(4)
O12 P11 Re1 115.8(5)
O15 P12 O14 98.5(5)
O15 P12 O16 103.4(8)
O14 P12 O16 103.7(6)
O15 P12 Re1 121.9(4)
O14 P12 Re1 115.7(4)
O16 P12 Re1 111.4(5)
O18 P13 O19 102.0(6)
O18 P13 O17 104.0(5)
O19 P13 O17 98.3(6)
O18 P13 Re1 114.2(4)
O19 P13 Re1 115.6(4)
O17 P13 Re1 120.0(4)
C11 O11 P11 129.8(10)
C13 O12 P11 129.6(16)
C15 O13 P11 120.9(11)
C17 O14 P12 127.5(10)
C19 O15 P12 121.8(12)
C111 O16 P12 151(2)
C115 O17 P13 122.4(13)
C113 O18 P13 125.0(10)
C117 O19 P13 138.6(14)
O1 C1 Re1 177.8(14)
O2 C2 Re1 179.1(13)
O11 C11 C12 111.6(15)
O12 C13 C14 123(2)
O13 C15 C16 119.5(17)
C18 C17 O14 115.2(15)
C110 C19 O15 112.8(19)
O16 C111 C112 136(3)
O18 C113 C114 111.2(15)
O17 C115 C116 108.9(17)
C118 C117 O19 135(2)
C7 Re2 C6 92.1(6)
C7 Re2 P21 177.7(5)
C6 Re2 P21 90.1(4)
C7 Re2 P22 88.6(5)
C6 Re2 P22 95.4(4)
P21 Re2 P22 92.01(13)
C7 Re2 P23 88.2(5)
C6 Re2 P23 94.7(4)
P21 Re2 P23 90.81(14)
P22 Re2 P23 169.54(13)
C7 Re2 Sn2 85.4(5)
C6 Re2 Sn2 177.4(4)
P21 Re2 Sn2 92.48(9)
P22 Re2 Sn2 84.96(10)
P23 Re2 Sn2 84.86(9)
C10 Sn2 C8 97.8(5)
C10 Sn2 C9 101.0(6)
C8 Sn2 C9 100.2(5)
C10 Sn2 Re2 120.8(3)
C8 Sn2 Re2 119.9(4)
C9 Sn2 Re2 113.5(4)
O21 P21 O22 101.7(5)
O21 P21 O23 105.5(6)
O22 P21 O23 97.4(6)
O21 P21 Re2 113.2(4)
O22 P21 Re2 122.1(4)
O23 P21 Re2 114.6(5)
O24 P22 O26 96.9(5)
O24 P22 O25 102.1(6)
O26 P22 O25 106.5(5)
O24 P22 Re2 121.5(4)
O26 P22 Re2 116.9(4)
O25 P22 Re2 110.8(4)
O27 P23 O29 101.5(6)
O27 P23 O28 103.9(5)
O29 P23 O28 97.4(5)
O27 P23 Re2 114.5(4)
O29 P23 Re2 115.6(4)
O28 P23 Re2 120.9(4)
C21 O21 P21 129.6(9)
C23 O22 P21 122.0(11)
C25 O23 P21 129.2(15)
C27 O24 P22 122.8(10)
C29 O25 P22 135.5(14)
C211 O26 P22 130.3(10)
C213 O27 P23 126.3(10)
C215 O28 P23 128.0(12)
C217 O29 P23 135.8(12)
O6 C6 Re2 179.5(13)
O7 C7 Re2 175.5(17)
C22 C21 O21 113.9(14)
O22 C23 C24 116.7(16)
O23 C25 C26 122(2)
C28 C27 O24 110.7(15)
O25 C29 C210 114(2)
C212 C211 O26 113.2(14)
O27 C213 C214 111.7(16)
O28 C215 C216 124.3(18)
O29 C217 C218 124.1(18)

loop_
_geom_bond_atom_site_label_1
_geom_bond_atom_site_label_2
_geom_bond_distance
Re1 C1 1.81(2)
Re1 C2 1.904(13)
Re1 P11 2.293(4)
Re1 P12 2.338(4)
Re1 P13 2.354(4)
Re1 Sn1 2.7917(10)
Sn1 C4 2.183(11)
Sn1 C3 2.194(13)
Sn1 C5 2.212(11)
P11 O11 1.581(10)
P11 O13 1.605(10)
P11 O12 1.663(11)
P12 O15 1.569(10)
P12 O14 1.582(8)
P12 O16 1.606(14)
P13 O18 1.571(11)
P13 O19 1.598(11)
P13 O17 1.633(10)
O2 C2 1.158(12)
O1 C1 1.249(19)
O11 C11 1.411(14)
O12 C13 1.23(2)
O13 C15 1.341(17)
O14 C17 1.392(16)
O15 C19 1.391(18)
O16 C111 1.18(2)
O17 C115 1.302(15)
O18 C113 1.431(16)
O19 C117 1.255(19)
C11 C12 1.413(17)
C13 C14 1.39(2)
C15 C16 1.457(19)
C17 C18 1.335(17)
C19 C110 1.35(2)
C111 C112 1.35(2)
C113 C114 1.451(19)
C115 C116 1.472(19)
C117 C118 1.219(19)
Re2 C7 1.77(3)
Re2 C6 1.915(15)
Re2 P21 2.334(4)
Re2 P22 2.342(4)
Re2 P23 2.348(4)
Re2 Sn2 2.7929(10)
Sn2 C10 2.183(13)
Sn2 C8 2.201(12)
Sn2 C9 2.221(11)
P21 O21 1.583(9)
P21 O22 1.605(10)
P21 O23 1.611(11)
P22 O24 1.572(10)
P22 O26 1.574(8)
P22 O25 1.587(11)
P23 O27 1.583(10)
P23 O29 1.598(10)
P23 O28 1.609(9)
O6 C6 1.148(13)
O7 C7 1.26(2)
O21 C21 1.422(13)
O22 C23 1.354(16)
O23 C25 1.29(2)
O24 C27 1.463(15)
O25 C29 1.38(2)
O26 C211 1.423(14)
O27 C213 1.400(17)
O28 C215 1.312(15)
O29 C217 1.281(16)
C21 C22 1.383(16)
C23 C24 1.437(19)
C25 C26 1.368(19)
C27 C28 1.394(17)
C29 C210 1.44(2)
C211 C212 1.398(18)
C213 C214 1.441(19)
C215 C216 1.342(17)
C217 C218 1.341(17)
